data_7001713
loop_
_publ_author_name
'Qureshi, Naseem'
'Yufit, Dmitry S.'
'Howard, Judith A. K.'
'Steed, Jonathan W.'

_publ_section_title
;
 Ion-pair binding by mixed N,S-donor 2-ureidopyridine ligands
;
_journal_issue 29
_journal_name_full 'Dalton Transactions'
_journal_page_first 5708
_journal_paper_doi 10.1039/b905555j
_journal_year 2009
_chemical_absolute_configuration ad
_chemical_formula_moiety 'C52 H52 Ag N12 O4 S4, B F4, C4H8O'
_chemical_formula_sum 'C56 H60 Ag B F4 N12 O5 S4'
_chemical_formula_weight 1304.08
_chemical_name_systematic
;
?
;
_space_group_IT_number 29
_symmetry_cell_setting orthorhombic
_symmetry_Int_Tables_number 29
_symmetry_space_group_name_Hall 'P 2c -2ac'
_symmetry_space_group_name_H-M 'P c a 21'
_atom_sites_solution_hydrogens geom
_atom_sites_solution_primary direct
_atom_sites_solution_secondary difmap
_audit_creation_method SHELXL-97
_cell_angle_alpha 90.00
_cell_angle_beta 90.00
_cell_angle_gamma 90.00
_cell_formula_units_Z 4
_cell_length_a 11.034(2)
_cell_length_b 32.057(6)
_cell_length_c 16.422(3)
_cell_measurement_reflns_used 999
_cell_measurement_temperature 120(2)
_cell_measurement_theta_max 26.00
_cell_measurement_theta_min 3.13
_cell_volume 5808.7(18)
_computing_cell_refinement 'CrystalClear (Rigaku Inc., 2007)'
_computing_data_collection 'CrystalClear (Rigaku Inc., 2007)'
_computing_data_reduction 'CrystalClear (Rigaku Inc., 2007)'
_computing_molecular_graphics 'SHELXTL Ver. 6.14'
_computing_publication_material 'SHELXTL Ver. 6.14'
_computing_structure_refinement 'SHELXTL Ver. 6.14'
_computing_structure_solution 'SHELXTL Ver. 6.14 (Bruker-AXS, 2003)'
_diffrn_ambient_temperature 120(2)
_diffrn_detector_area_resol_mean 10.0000
_diffrn_measured_fraction_theta_full 0.997
_diffrn_measured_fraction_theta_max 0.997
_diffrn_measurement_device_type 'R-AXIS SPIDER'
_diffrn_measurement_method dtprofit.ref
_diffrn_radiation_monochromator 'Graphite Monochromator'
_diffrn_radiation_source 'fine-focus sealed tube'
_diffrn_radiation_type Mo-K\a
_diffrn_radiation_wavelength 0.71073
_diffrn_reflns_av_R_equivalents 0.1189
_diffrn_reflns_av_sigmaI/netI 0.1216
_diffrn_reflns_limit_h_max 12
_diffrn_reflns_limit_h_min -13
_diffrn_reflns_limit_k_max 39
_diffrn_reflns_limit_k_min -35
_diffrn_reflns_limit_l_max 20
_diffrn_reflns_limit_l_min -20
_diffrn_reflns_number 36273
_diffrn_reflns_theta_full 26.00
_diffrn_reflns_theta_max 26.00
_diffrn_reflns_theta_min 3.13
_exptl_absorpt_coefficient_mu 0.563
_exptl_absorpt_correction_T_max 0.9833
_exptl_absorpt_correction_T_min 0.7978
_exptl_absorpt_correction_type numerical
_exptl_absorpt_process_details
;
NUMABS (Rigaku Inc., 2007)
;
_exptl_crystal_colour colorless
_exptl_crystal_density_diffrn 1.491
_exptl_crystal_density_method 'not measured'
_exptl_crystal_description plate
_exptl_crystal_F_000 2688
_exptl_crystal_size_max 0.42
_exptl_crystal_size_mid 0.16
_exptl_crystal_size_min 0.03
_refine_diff_density_max 1.428
_refine_diff_density_min -0.640
_refine_diff_density_rms 0.113
_refine_ls_abs_structure_details 'Flack H D (1983), Acta Cryst. A39, 876-881'
_refine_ls_abs_structure_Flack 0.53(5)
_refine_ls_extinction_method none
_refine_ls_goodness_of_fit_ref 1.023
_refine_ls_hydrogen_treatment constr
_refine_ls_matrix_type full
_refine_ls_number_parameters 684
_refine_ls_number_reflns 11378
_refine_ls_number_restraints 13
_refine_ls_restrained_S_all 1.022
_refine_ls_R_factor_all 0.1520
_refine_ls_R_factor_gt 0.0941
_refine_ls_shift/su_max 0.007
_refine_ls_shift/su_mean 0.001
_refine_ls_structure_factor_coef Fsqd
_refine_ls_weighting_details 'calc w=1/[\s^2^(Fo^2^)+(0.1000P)^2^+10.0000P] where P=(Fo^2^+2Fc^2^)/3'
_refine_ls_weighting_scheme calc
_refine_ls_wR_factor_gt 0.2035
_refine_ls_wR_factor_ref 0.2317
_reflns_number_gt 6787
_reflns_number_total 11378
_reflns_threshold_expression >2sigma(I)
_cod_data_source_file b905555j.txt
_cod_data_source_block '_4_fncs'
_cod_depositor_comments
;
The following automatic conversions were performed:
'_symmetry_cell_setting' value 'Orthorhombic' changed to 'orthorhombic'
according to '/home/saulius/struct/CIF-dictionaries/cif_core.dic'
dictionary named 'cif_core.dic' version 2.4.1 from 2010-06-29.

Automatic conversion script
Id: cif_fix_enum 1527 2010-12-29 10:47:43Z saulius 
;
_cod_original_cell_volume 5809(2)
_cod_original_sg_symbol_Hall 'P 2c -2ac '
_cod_original_sg_symbol_H-M 'P c a 21 '
_cod_database_code 7001713

loop_
_symmetry_equiv_pos_as_xyz
'x, y, z'
'-x, -y, z+1/2'
'x+1/2, -y, z'
'-x+1/2, y, z+1/2'

loop_
_atom_site_label
_atom_site_type_symbol
_atom_site_fract_x
_atom_site_fract_y
_atom_site_fract_z
_atom_site_U_iso_or_equiv
_atom_site_adp_type
_atom_site_occupancy
_atom_site_symmetry_multiplicity
_atom_site_calc_flag
_atom_site_refinement_flags
_atom_site_disorder_assembly
_atom_site_disorder_group
Ag1 Ag 0.88148(5) 0.24972(3) 0.06773(9) 0.0430(2) Uani 1 1 d . . .
S1 S 0.7494(3) 0.29307(8) 0.1654(2) 0.0440(8) Uani 1 1 d . . .
S2 S 1.0288(3) 0.20838(9) 0.1605(2) 0.0471(8) Uani 1 1 d . . .
S3 S 1.0273(3) 0.29803(8) -0.01417(19) 0.0414(8) Uani 1 1 d . . .
S4 S 0.7491(3) 0.20294(8) -0.02191(18) 0.0399(7) Uani 1 1 d . . .
O1 O 0.6960(7) 0.4482(2) 0.1202(4) 0.0324(19) Uani 1 1 d . . .
O2 O 1.0745(7) 0.0530(2) 0.0867(4) 0.0340(19) Uani 1 1 d . . .
O3 O 1.0794(7) 0.4531(2) 0.0651(6) 0.040(2) Uani 1 1 d . . .
O4 O 0.6907(7) 0.0460(2) 0.0296(5) 0.037(2) Uani 1 1 d . . .
N1 N 0.8619(9) 0.4498(3) 0.2024(7) 0.042(3) Uani 1 1 d . . .
H1D H 0.9114 0.4671 0.2272 0.051 Uiso 1 1 calc R . .
N2 N 0.7666(8) 0.5115(2) 0.1592(5) 0.027(2) Uani 1 1 d . . .
H2A H 0.7053 0.5222 0.1319 0.032 Uiso 1 1 calc R . .
N3 N 0.9373(9) 0.5281(3) 0.2363(5) 0.035(2) Uani 1 1 d . . .
N4 N 0.9073(9) 0.0498(3) 0.1661(6) 0.036(2) Uani 1 1 d . . .
H4A H 0.8556 0.0319 0.1870 0.043 Uiso 1 1 calc R . .
N5 N 1.0023(10) -0.0100(3) 0.1234(6) 0.040(2) Uani 1 1 d . . .
H5B H 1.0636 -0.0200 0.0952 0.048 Uiso 1 1 calc R . .
N6 N 0.8345(9) -0.0276(3) 0.2031(6) 0.038(2) Uani 1 1 d . . .
N7 N 0.9076(9) 0.4572(3) -0.0174(7) 0.041(3) Uani 1 1 d . . .
H7B H 0.8556 0.4755 -0.0368 0.049 Uiso 1 1 calc R . .
N8 N 1.0089(9) 0.5159(3) 0.0256(6) 0.036(2) Uani 1 1 d . . .
H8A H 1.0699 0.5265 0.0531 0.043 Uiso 1 1 calc R . .
N9 N 0.8389(10) 0.5352(3) -0.0527(6) 0.037(3) Uani 1 1 d . . .
N10 N 0.8580(8) 0.0438(3) -0.0542(6) 0.027(2) Uani 1 1 d . . .
H10B H 0.9035 0.0262 -0.0818 0.032 Uiso 1 1 calc R . .
N11 N 0.7626(10) -0.0165(3) -0.0082(6) 0.042(3) Uani 1 1 d . . .
H11B H 0.7037 -0.0268 0.0219 0.051 Uiso 1 1 calc R . .
N12 N 0.9349(9) -0.0346(3) -0.0875(6) 0.040(3) Uani 1 1 d . . .
C1 C 0.6353(10) 0.3194(3) 0.1037(8) 0.051(4) Uani 1 1 d . . .
H1A H 0.5832 0.3364 0.1390 0.077 Uiso 1 1 calc R . .
H1B H 0.5859 0.2986 0.0753 0.077 Uiso 1 1 calc R . .
H1C H 0.6754 0.3375 0.0638 0.077 Uiso 1 1 calc R . .
C2 C 0.8451(11) 0.3338(3) 0.1977(7) 0.034(3) Uani 1 1 d . . .
C3 C 0.8126(10) 0.3755(3) 0.1846(6) 0.031(3) Uani 1 1 d . . .
H3A H 0.7404 0.3822 0.1560 0.037 Uiso 1 1 calc R . .
C4 C 0.8895(11) 0.4077(3) 0.2148(7) 0.030(3) Uani 1 1 d . . .
C5 C 0.9947(11) 0.3973(3) 0.2574(6) 0.033(3) Uani 1 1 d . . .
H5A H 1.0456 0.4185 0.2788 0.040 Uiso 1 1 calc R . .
C6 C 1.0233(11) 0.3565(3) 0.2681(6) 0.035(3) Uani 1 1 d . . .
H6A H 1.0964 0.3494 0.2954 0.043 Uiso 1 1 calc R . .
C7 C 0.9487(12) 0.3252(4) 0.2401(8) 0.048(4) Uani 1 1 d . . .
H7A H 0.9698 0.2970 0.2506 0.058 Uiso 1 1 calc R . .
C8 C 0.7723(12) 0.4689(4) 0.1589(8) 0.044(3) Uani 1 1 d . . .
C9 C 0.8419(11) 0.5404(3) 0.1956(6) 0.032(3) Uani 1 1 d . . .
C10 C 0.8044(12) 0.5825(3) 0.1874(7) 0.040(3) Uani 1 1 d . . .
H10A H 0.7329 0.5905 0.1592 0.048 Uiso 1 1 calc R . .
C11 C 0.8851(12) 0.6123(3) 0.2258(7) 0.042(3) Uani 1 1 d . . .
H11A H 0.8668 0.6412 0.2210 0.050 Uiso 1 1 calc R . .
C12 C 0.9853(11) 0.6011(3) 0.2681(6) 0.029(2) Uani 1 1 d . . .
H12A H 1.0367 0.6212 0.2930 0.035 Uiso 1 1 calc R . .
C13 C 1.0080(12) 0.5597(3) 0.2729(7) 0.043(3) Uani 1 1 d . . .
H13A H 1.0769 0.5512 0.3034 0.052 Uiso 1 1 calc R . .
C21 C 1.1450(12) 0.1880(4) 0.0993(7) 0.061(4) Uani 1 1 d . . .
H21A H 1.2017 0.1722 0.1333 0.091 Uiso 1 1 calc R . .
H21B H 1.1882 0.2109 0.0725 0.091 Uiso 1 1 calc R . .
H21C H 1.1100 0.1695 0.0580 0.091 Uiso 1 1 calc R . .
C22 C 0.9331(11) 0.1643(3) 0.1833(8) 0.039(3) Uani 1 1 d . . .
C23 C 0.9623(10) 0.1240(3) 0.1607(7) 0.037(3) Uani 1 1 d . . .
H23A H 1.0354 0.1183 0.1324 0.045 Uiso 1 1 calc R . .
C24 C 0.8797(11) 0.0909(4) 0.1810(7) 0.037(3) Uani 1 1 d . . .
C25 C 0.7775(11) 0.1005(3) 0.2259(7) 0.039(3) Uani 1 1 d . . .
H25A H 0.7224 0.0791 0.2406 0.047 Uiso 1 1 calc R . .
C26 C 0.7542(13) 0.1423(3) 0.2502(7) 0.049(3) Uani 1 1 d . . .
H26A H 0.6829 0.1479 0.2806 0.059 Uiso 1 1 calc R . .
C27 C 0.8296(11) 0.1746(4) 0.2318(7) 0.040(3) Uani 1 1 d . . .
H27A H 0.8144 0.2022 0.2500 0.049 Uiso 1 1 calc R . .
C28 C 0.9973(11) 0.0328(3) 0.1260(6) 0.032(3) Uani 1 1 d . . .
C29 C 0.9290(13) -0.0398(4) 0.1568(8) 0.046(3) Uani 1 1 d . . .
C30 C 0.9604(11) -0.0821(3) 0.1471(7) 0.040(3) Uani 1 1 d . . .
H30A H 1.0277 -0.0899 0.1145 0.048 Uiso 1 1 calc R . .
C31 C 0.8897(13) -0.1124(4) 0.1867(8) 0.051(4) Uani 1 1 d . . .
H31A H 0.9118 -0.1410 0.1857 0.061 Uiso 1 1 calc R . .
C32 C 0.7876(10) -0.0992(4) 0.2270(8) 0.047(3) Uani 1 1 d . . .
H32A H 0.7332 -0.1189 0.2499 0.056 Uiso 1 1 calc R . .
C33 C 0.7646(13) -0.0571(4) 0.2341(7) 0.053(4) Uani 1 1 d . . .
H33A H 0.6942 -0.0488 0.2631 0.063 Uiso 1 1 calc R . .
C41 C 1.1337(9) 0.3169(3) 0.0614(8) 0.042(2) Uani 1 1 d U . .
H41A H 1.1924 0.3356 0.0353 0.063 Uiso 1 1 calc R . .
H41B H 1.1765 0.2933 0.0858 0.063 Uiso 1 1 calc R . .
H41C H 1.0897 0.3322 0.1039 0.063 Uiso 1 1 calc R . .
C42 C 0.9287(11) 0.3397(3) -0.0356(7) 0.032(3) Uani 1 1 d . . .
C43 C 0.9616(11) 0.3809(3) -0.0129(7) 0.033(3) Uani 1 1 d . . .
H43A H 1.0339 0.3860 0.0169 0.040 Uiso 1 1 calc R . .
C44 C 0.8849(11) 0.4141(4) -0.0353(8) 0.042(3) Uani 1 1 d . . .
C45 C 0.7755(11) 0.4058(3) -0.0771(7) 0.040(3) Uani 1 1 d . . .
H45A H 0.7226 0.4280 -0.0913 0.048 Uiso 1 1 calc R . .
C46 C 0.7460(11) 0.3654(3) -0.0971(6) 0.033(2) Uani 1 1 d U . .
H46A H 0.6722 0.3596 -0.1247 0.039 Uiso 1 1 calc R . .
C47 C 0.8233(12) 0.3334(3) -0.0772(7) 0.038(3) Uani 1 1 d . . .
H47A H 0.8025 0.3058 -0.0929 0.046 Uiso 1 1 calc R . .
C48 C 1.0025(10) 0.4726(3) 0.0268(7) 0.030(3) Uani 1 1 d . . .
C49 C 0.9340(9) 0.5454(3) -0.0122(7) 0.028(2) Uani 1 1 d . . .
C50 C 0.9652(11) 0.5880(4) -0.0004(8) 0.045(3) Uani 1 1 d . . .
H50A H 1.0373 0.5954 0.0277 0.054 Uiso 1 1 calc R . .
C51 C 0.8901(10) 0.6178(3) -0.0298(7) 0.033(3) Uani 1 1 d . . .
H51A H 0.9036 0.6462 -0.0167 0.040 Uiso 1 1 calc R . .
C52 C 0.7933(12) 0.6067(3) -0.0793(6) 0.041(3) Uani 1 1 d . . .
H52A H 0.7466 0.6273 -0.1065 0.050 Uiso 1 1 calc R . .
C53 C 0.7666(12) 0.5643(3) -0.0877(7) 0.036(3) Uani 1 1 d . . .
H53A H 0.6976 0.5558 -0.1181 0.043 Uiso 1 1 calc R . .
C61 C 0.6377(10) 0.1817(4) 0.0435(8) 0.058(4) Uani 1 1 d . . .
H61A H 0.5841 0.1633 0.0123 0.087 Uiso 1 1 calc R . .
H61B H 0.5901 0.2043 0.0677 0.087 Uiso 1 1 calc R . .
H61C H 0.6773 0.1657 0.0868 0.087 Uiso 1 1 calc R . .
C62 C 0.8465(11) 0.1596(3) -0.0452(7) 0.030(3) Uani 1 1 d . . .
C63 C 0.8123(10) 0.1179(3) -0.0338(7) 0.035(3) Uani 1 1 d . . .
H63A H 0.7375 0.1113 -0.0082 0.042 Uiso 1 1 calc R . .
C64 C 0.8876(11) 0.0867(4) -0.0600(7) 0.034(3) Uani 1 1 d . . .
C65 C 0.9951(12) 0.0960(3) -0.0964(7) 0.040(3) Uani 1 1 d . . .
H65A H 1.0466 0.0742 -0.1148 0.048 Uiso 1 1 calc R . .
C66 C 1.0293(12) 0.1368(4) -0.1064(7) 0.051(3) Uani 1 1 d . . .
H66A H 1.1053 0.1424 -0.1313 0.062 Uiso 1 1 calc R . .
C67 C 0.9566(11) 0.1710(4) -0.0814(7) 0.041(3) Uani 1 1 d . . .
H67A H 0.9805 0.1993 -0.0886 0.049 Uiso 1 1 calc R . .
C68 C 0.7661(11) 0.0274(3) -0.0100(7) 0.033(3) Uani 1 1 d . . .
C69 C 0.8361(11) -0.0472(3) -0.0455(8) 0.034(3) Uani 1 1 d . . .
C70 C 0.8129(10) -0.0887(3) -0.0363(6) 0.035(3) Uani 1 1 d . . .
H70A H 0.7441 -0.0967 -0.0053 0.042 Uiso 1 1 calc R . .
C71 C 0.8804(11) -0.1182(4) -0.0681(8) 0.038(3) Uani 1 1 d . . .
H71A H 0.8612 -0.1469 -0.0609 0.046 Uiso 1 1 calc R . .
C72 C 0.9774(14) -0.1062(4) -0.1109(8) 0.053(4) Uani 1 1 d . . .
H72A H 1.0282 -0.1266 -0.1354 0.063 Uiso 1 1 calc R . .
C73 C 1.0055(10) -0.0625(4) -0.1202(7) 0.041(3) Uani 1 1 d . . .
H73A H 1.0751 -0.0541 -0.1500 0.049 Uiso 1 1 calc R . .
O1S O 0.8775(10) -0.2045(4) 0.2556(7) 0.107(4) Uiso 1 1 d . . .
C2S C 0.8056(13) -0.2735(5) 0.2674(10) 0.092(5) Uiso 1 1 d . . .
H2SA H 0.7842 -0.2955 0.3071 0.111 Uiso 1 1 calc R . .
H2SB H 0.7536 -0.2763 0.2186 0.111 Uiso 1 1 calc R . .
C1S C 0.7933(13) -0.2270(4) 0.3077(8) 0.076(4) Uiso 1 1 d . . .
H1SA H 0.7098 -0.2159 0.3033 0.091 Uiso 1 1 calc R . .
H1SB H 0.8193 -0.2267 0.3654 0.091 Uiso 1 1 calc R . .
C3S C 0.9390(12) -0.2751(4) 0.2452(9) 0.073(4) Uiso 1 1 d . . .
H3SA H 0.9523 -0.2922 0.1957 0.088 Uiso 1 1 calc R . .
H3SB H 0.9878 -0.2868 0.2904 0.088 Uiso 1 1 calc R . .
C4S C 0.9706(5) -0.22907(15) 0.2299(3) 0.105(5) Uiso 1 1 d . . .
H4SA H 1.0455 -0.2217 0.2597 0.127 Uiso 1 1 calc R . .
H4SB H 0.9850 -0.2245 0.1711 0.127 Uiso 1 1 calc R . .
F1 F 0.8416(5) -0.28631(15) -0.0775(3) 0.109(3) Uiso 1 1 d R . .
F2 F 0.8932(5) -0.26184(15) 0.0413(3) 0.146(4) Uiso 1 1 d R . .
F3 F 0.8936(5) -0.22123(15) -0.0598(3) 0.185(5) Uiso 1 1 d R . .
F4 F 1.0326(5) -0.26867(15) -0.0460(3) 0.140(4) Uiso 1 1 d R . .
B1 B 0.9149(5) -0.25751(15) -0.0309(3) 0.090(6) Uiso 1 1 d R . .

loop_
_atom_site_aniso_label
_atom_site_aniso_U_11
_atom_site_aniso_U_22
_atom_site_aniso_U_33
_atom_site_aniso_U_23
_atom_site_aniso_U_13
_atom_site_aniso_U_12
Ag1 0.0432(4) 0.0216(3) 0.0642(4) -0.0017(3) -0.0050(7) -0.0007(5)
S1 0.0395(19) 0.0304(14) 0.062(2) -0.0089(14) -0.0019(17) 0.0055(14)
S2 0.050(2) 0.0376(16) 0.053(2) -0.0035(14) -0.0067(17) 0.0082(15)
S3 0.044(2) 0.0305(14) 0.0499(18) 0.0070(13) -0.0056(16) -0.0019(13)
S4 0.0408(19) 0.0373(16) 0.0417(17) 0.0011(13) 0.0005(16) 0.0022(15)
O1 0.032(5) 0.027(4) 0.038(4) 0.000(3) -0.003(4) -0.004(3)
O2 0.030(5) 0.041(4) 0.031(4) -0.011(3) 0.001(3) 0.002(4)
O3 0.046(5) 0.028(4) 0.046(4) 0.011(4) -0.011(5) 0.002(3)
O4 0.036(5) 0.030(4) 0.045(5) -0.003(3) 0.011(4) -0.001(4)
N1 0.045(7) 0.030(5) 0.052(6) -0.006(4) -0.002(5) -0.005(5)
N2 0.028(5) 0.020(4) 0.033(5) 0.003(4) -0.001(4) -0.008(4)
N3 0.035(6) 0.046(5) 0.024(5) -0.002(4) -0.010(4) 0.004(5)
N4 0.029(6) 0.041(5) 0.037(5) 0.001(4) 0.011(5) -0.001(4)
N5 0.033(6) 0.051(6) 0.036(5) -0.001(4) -0.001(4) 0.006(5)
N6 0.024(5) 0.042(5) 0.048(6) 0.004(4) 0.012(5) -0.001(4)
N7 0.031(6) 0.032(5) 0.059(7) 0.008(5) -0.001(5) 0.006(4)
N8 0.030(5) 0.036(5) 0.041(5) 0.000(4) -0.015(4) -0.001(4)
N9 0.048(7) 0.034(5) 0.031(5) 0.000(4) 0.003(5) -0.003(5)
N10 0.024(5) 0.020(4) 0.036(5) -0.001(4) 0.005(4) 0.007(4)
N11 0.052(7) 0.033(5) 0.041(6) 0.003(4) 0.010(5) -0.007(5)
N12 0.036(6) 0.036(5) 0.048(6) -0.006(4) -0.002(5) 0.017(5)
C1 0.037(8) 0.032(6) 0.084(10) -0.017(6) -0.031(7) 0.021(6)
C2 0.033(7) 0.032(6) 0.038(6) -0.004(5) 0.003(6) -0.002(5)
C3 0.029(7) 0.038(6) 0.025(6) 0.005(4) 0.014(5) 0.004(5)
C4 0.042(8) 0.021(5) 0.027(6) -0.011(4) 0.013(5) 0.008(5)
C5 0.036(7) 0.034(6) 0.029(6) -0.007(4) -0.010(5) 0.009(5)
C6 0.040(7) 0.037(6) 0.030(5) -0.004(5) 0.000(5) 0.023(5)
C7 0.060(9) 0.046(7) 0.039(7) -0.010(5) 0.010(6) 0.032(7)
C8 0.038(9) 0.053(7) 0.041(7) -0.011(6) 0.005(6) 0.004(7)
C9 0.044(8) 0.040(6) 0.013(5) -0.008(4) 0.005(5) -0.006(6)
C10 0.045(8) 0.041(7) 0.034(7) -0.005(5) 0.009(6) -0.017(6)
C11 0.062(9) 0.023(6) 0.040(7) -0.011(5) 0.011(7) -0.010(5)
C12 0.033(6) 0.035(6) 0.019(5) -0.007(4) 0.001(4) -0.001(5)
C13 0.047(8) 0.046(7) 0.037(7) -0.009(5) -0.018(6) -0.001(6)
C21 0.084(10) 0.063(8) 0.035(6) -0.004(6) -0.003(6) 0.008(7)
C22 0.034(8) 0.041(7) 0.043(7) 0.011(5) -0.016(6) 0.010(6)
C23 0.023(7) 0.058(7) 0.030(6) 0.004(5) -0.004(5) 0.009(6)
C24 0.039(8) 0.048(7) 0.024(6) -0.004(5) 0.014(5) 0.011(6)
C25 0.032(8) 0.045(7) 0.041(7) 0.011(5) -0.016(6) 0.003(6)
C26 0.060(8) 0.041(6) 0.045(7) 0.006(5) 0.019(6) 0.022(7)
C27 0.046(7) 0.040(6) 0.036(6) 0.005(5) 0.012(6) 0.016(6)
C28 0.041(8) 0.025(5) 0.030(6) 0.005(4) 0.000(5) -0.007(5)
C29 0.054(9) 0.044(7) 0.041(8) 0.011(6) -0.018(7) -0.010(7)
C30 0.044(8) 0.046(6) 0.030(6) 0.011(5) 0.004(6) -0.015(6)
C31 0.063(10) 0.051(8) 0.039(7) 0.002(6) 0.000(7) 0.005(7)
C32 0.019(6) 0.063(8) 0.058(8) 0.023(6) -0.006(6) 0.006(6)
C33 0.037(8) 0.095(10) 0.027(6) 0.010(7) -0.006(6) -0.004(8)
C41 0.042(3) 0.042(3) 0.043(3) 0.0004(10) -0.0007(10) -0.0001(10)
C42 0.045(8) 0.021(5) 0.030(6) 0.005(4) -0.012(5) -0.006(5)
C43 0.033(7) 0.030(5) 0.038(6) 0.006(5) -0.009(6) -0.003(5)
C44 0.036(8) 0.042(7) 0.046(8) 0.021(6) 0.026(6) -0.007(6)
C45 0.037(8) 0.042(6) 0.042(7) 0.010(5) -0.012(6) 0.001(6)
C46 0.033(3) 0.032(3) 0.033(3) -0.0002(10) -0.0006(10) -0.0006(10)
C47 0.051(8) 0.034(6) 0.030(6) -0.007(5) 0.009(6) -0.016(6)
C48 0.026(6) 0.020(5) 0.043(6) -0.013(4) 0.010(5) -0.008(5)
C49 0.017(6) 0.038(6) 0.027(6) 0.003(5) -0.009(5) -0.001(5)
C50 0.026(7) 0.060(8) 0.048(8) -0.004(6) 0.006(6) -0.023(6)
C51 0.032(6) 0.024(5) 0.043(7) 0.006(4) 0.001(5) 0.009(5)
C52 0.075(10) 0.030(5) 0.020(6) 0.007(4) -0.007(6) 0.019(6)
C53 0.039(8) 0.023(5) 0.045(7) 0.007(5) -0.008(6) -0.001(5)
C61 0.046(9) 0.076(9) 0.051(9) -0.036(7) -0.011(7) 0.017(7)
C62 0.026(7) 0.030(6) 0.035(6) -0.005(4) 0.001(5) 0.000(5)
C63 0.028(7) 0.040(6) 0.039(7) 0.003(5) 0.009(5) -0.002(5)
C64 0.038(7) 0.043(7) 0.022(6) 0.001(5) 0.006(5) 0.006(6)
C65 0.050(8) 0.035(6) 0.034(6) 0.002(5) -0.004(5) 0.006(6)
C66 0.046(8) 0.068(9) 0.040(7) 0.014(6) 0.008(6) 0.004(7)
C67 0.044(8) 0.034(6) 0.045(7) -0.005(5) 0.015(6) 0.006(6)
C68 0.025(7) 0.043(6) 0.031(6) -0.005(5) -0.004(5) -0.007(5)
C69 0.029(7) 0.019(5) 0.053(7) -0.004(5) 0.000(6) -0.006(5)
C70 0.029(7) 0.046(7) 0.028(6) -0.003(5) -0.003(5) -0.001(5)
C71 0.045(8) 0.033(6) 0.036(6) 0.000(5) 0.005(6) -0.007(6)
C72 0.065(10) 0.043(7) 0.050(8) -0.016(6) 0.001(7) 0.022(7)
C73 0.024(7) 0.072(9) 0.026(6) -0.010(6) -0.001(5) 0.007(6)

loop_
_atom_type_symbol
_atom_type_description
_atom_type_scat_dispersion_real
_atom_type_scat_dispersion_imag
_atom_type_scat_source
C C 0.0033 0.0016 'International Tables Vol C Tables 4.2.6.8 and 6.1.1.4'
H H 0.0000 0.0000 'International Tables Vol C Tables 4.2.6.8 and 6.1.1.4'
N N 0.0061 0.0033 'International Tables Vol C Tables 4.2.6.8 and 6.1.1.4'
O O 0.0106 0.0060 'International Tables Vol C Tables 4.2.6.8 and 6.1.1.4'
S S 0.1246 0.1234 'International Tables Vol C Tables 4.2.6.8 and 6.1.1.4'
Ag Ag -0.8971 1.1015 'International Tables Vol C Tables 4.2.6.8 and 6.1.1.4'
B B 0.0013 0.0007 'International Tables Vol C Tables 4.2.6.8 and 6.1.1.4'
F F 0.0171 0.0103 'International Tables Vol C Tables 4.2.6.8 and 6.1.1.4'

loop_
_geom_angle_atom_site_label_1
_geom_angle_atom_site_label_2
_geom_angle_atom_site_label_3
_geom_angle
_geom_angle_site_symmetry_1
_geom_angle_site_symmetry_3
_geom_angle_publ_flag
S4 Ag1 S1 110.59(7) . . yes
S4 Ag1 S2 113.35(10) . . yes
S1 Ag1 S2 105.36(12) . . yes
S4 Ag1 S3 113.80(11) . . yes
S1 Ag1 S3 110.48(10) . . yes
S2 Ag1 S3 102.71(7) . . yes
C2 S1 C1 103.8(6) . . yes
C2 S1 Ag1 104.4(4) . . yes
C1 S1 Ag1 107.2(4) . . yes
C21 S2 C22 104.8(6) . . yes
C21 S2 Ag1 108.2(4) . . yes
C22 S2 Ag1 99.0(4) . . yes
C42 S3 C41 106.5(5) . . yes
C42 S3 Ag1 100.0(4) . . yes
C41 S3 Ag1 104.2(4) . . yes
C61 S4 C62 104.3(5) . . yes
C61 S4 Ag1 105.8(4) . . yes
C62 S4 Ag1 103.6(4) . . yes
C8 N1 C4 131.9(10) . . yes
C8 N1 H1D 114.1 . . ?
C4 N1 H1D 114.1 . . ?
C8 N2 C9 130.0(10) . . yes
C8 N2 H2A 115.0 . . ?
C9 N2 H2A 115.0 . . ?
C9 N3 C13 116.5(10) . . yes
C28 N4 C24 131.0(10) . . yes
C28 N4 H4A 114.5 . . ?
C24 N4 H4A 114.5 . . ?
C29 N5 C28 131.4(11) . . yes
C29 N5 H5B 114.3 . . ?
C28 N5 H5B 114.3 . . ?
C33 N6 C29 117.5(11) . . yes
C48 N7 C44 126.1(10) . . yes
C48 N7 H7B 116.9 . . ?
C44 N7 H7B 116.9 . . ?
C48 N8 C49 130.6(9) . . yes
C48 N8 H8A 114.7 . . ?
C49 N8 H8A 114.7 . . ?
C49 N9 C53 121.7(10) . . yes
C68 N10 C64 125.8(9) . . yes
C68 N10 H10B 117.1 . . ?
C64 N10 H10B 117.1 . . ?
C68 N11 C69 132.1(11) . . yes
C68 N11 H11B 114.0 . . ?
C69 N11 H11B 114.0 . . ?
C73 N12 C69 119.3(10) . . yes
S1 C1 H1A 109.5 . . ?
S1 C1 H1B 109.5 . . ?
H1A C1 H1B 109.5 . . ?
S1 C1 H1C 109.5 . . ?
H1A C1 H1C 109.5 . . ?
H1B C1 H1C 109.5 . . ?
C7 C2 C3 119.0(11) . . yes
C7 C2 S1 120.4(9) . . yes
C3 C2 S1 120.5(10) . . yes
C2 C3 C4 119.0(11) . . yes
C2 C3 H3A 120.5 . . ?
C4 C3 H3A 120.5 . . ?
C5 C4 N1 119.0(10) . . yes
C5 C4 C3 119.8(10) . . yes
N1 C4 C3 121.2(10) . . yes
C6 C5 C4 119.3(11) . . yes
C6 C5 H5A 120.4 . . ?
C4 C5 H5A 120.4 . . ?
C5 C6 C7 121.3(11) . . yes
C5 C6 H6A 119.3 . . ?
C7 C6 H6A 119.3 . . ?
C2 C7 C6 121.6(11) . . yes
C2 C7 H7A 119.2 . . ?
C6 C7 H7A 119.2 . . ?
O1 C8 N1 121.1(10) . . yes
O1 C8 N2 120.1(11) . . yes
N1 C8 N2 118.7(11) . . yes
N3 C9 N2 120.3(10) . . yes
N3 C9 C10 124.7(11) . . yes
N2 C9 C10 114.9(11) . . yes
C9 C10 C11 114.0(12) . . yes
C9 C10 H10A 123.0 . . ?
C11 C10 H10A 123.0 . . ?
C12 C11 C10 123.3(11) . . yes
C12 C11 H11A 118.3 . . ?
C10 C11 H11A 118.3 . . ?
C11 C12 C13 116.2(11) . . yes
C11 C12 H12A 121.9 . . ?
C13 C12 H12A 121.9 . . ?
C12 C13 N3 125.2(11) . . yes
C12 C13 H13A 117.4 . . ?
N3 C13 H13A 117.4 . . ?
S2 C21 H21A 109.5 . . ?
S2 C21 H21B 109.5 . . ?
H21A C21 H21B 109.5 . . ?
S2 C21 H21C 109.5 . . ?
H21A C21 H21C 109.5 . . ?
H21B C21 H21C 109.5 . . ?
C23 C22 C27 123.4(11) . . yes
C23 C22 S2 122.7(10) . . yes
C27 C22 S2 113.8(9) . . yes
C22 C23 C24 118.7(11) . . yes
C22 C23 H23A 120.6 . . ?
C24 C23 H23A 120.6 . . ?
N4 C24 C25 119.3(11) . . yes
N4 C24 C23 121.8(10) . . yes
C25 C24 C23 118.4(11) . . yes
C24 C25 C26 120.5(12) . . yes
C24 C25 H25A 119.7 . . ?
C26 C25 H25A 119.7 . . ?
C27 C26 C25 123.0(12) . . yes
C27 C26 H26A 118.5 . . ?
C25 C26 H26A 118.5 . . ?
C26 C27 C22 115.8(11) . . yes
C26 C27 H27A 122.1 . . ?
C22 C27 H27A 122.1 . . ?
O2 C28 N4 124.1(10) . . yes
O2 C28 N5 118.3(10) . . yes
N4 C28 N5 117.5(10) . . yes
N6 C29 N5 118.8(11) . . yes
N6 C29 C30 122.2(11) . . yes
N5 C29 C30 118.8(13) . . yes
C31 C30 C29 118.5(12) . . yes
C31 C30 H30A 120.8 . . ?
C29 C30 H30A 120.8 . . ?
C32 C31 C30 117.6(12) . . yes
C32 C31 H31A 121.2 . . ?
C30 C31 H31A 121.2 . . ?
C31 C32 C33 119.6(12) . . yes
C31 C32 H32A 120.2 . . ?
C33 C32 H32A 120.2 . . ?
N6 C33 C32 124.1(13) . . yes
N6 C33 H33A 118.0 . . ?
C32 C33 H33A 118.0 . . ?
S3 C41 H41A 109.5 . . ?
S3 C41 H41B 109.5 . . ?
H41A C41 H41B 109.5 . . ?
S3 C41 H41C 109.5 . . ?
H41A C41 H41C 109.5 . . ?
H41B C41 H41C 109.5 . . ?
C47 C42 C43 119.3(10) . . yes
C47 C42 S3 120.9(8) . . yes
C43 C42 S3 119.8(9) . . yes
C44 C43 C42 118.7(11) . . yes
C44 C43 H43A 120.7 . . ?
C42 C43 H43A 120.7 . . ?
C43 C44 C45 119.8(11) . . yes
C43 C44 N7 124.7(12) . . yes
C45 C44 N7 115.5(10) . . yes
C46 C45 C44 119.7(11) . . yes
C46 C45 H45A 120.2 . . ?
C44 C45 H45A 120.2 . . ?
C47 C46 C45 120.0(11) . . yes
C47 C46 H46A 120.0 . . ?
C45 C46 H46A 120.0 . . ?
C42 C47 C46 122.5(10) . . yes
C42 C47 H47A 118.8 . . ?
C46 C47 H47A 118.8 . . ?
O3 C48 N7 128.3(9) . . yes
O3 C48 N8 118.7(9) . . yes
N7 C48 N8 113.0(10) . . yes
N9 C49 N8 122.7(9) . . yes
N9 C49 C50 120.8(10) . . yes
N8 C49 C50 116.4(10) . . yes
C51 C50 C49 118.7(11) . . yes
C51 C50 H50A 120.7 . . ?
C49 C50 H50A 120.7 . . ?
C50 C51 C52 120.1(10) . . yes
C50 C51 H51A 120.0 . . ?
C52 C51 H51A 120.0 . . ?
C51 C52 C53 117.9(10) . . yes
C51 C52 H52A 121.1 . . ?
C53 C52 H52A 121.1 . . ?
N9 C53 C52 120.3(11) . . yes
N9 C53 H53A 119.9 . . ?
C52 C53 H53A 119.9 . . ?
S4 C61 H61A 109.5 . . ?
S4 C61 H61B 109.5 . . ?
H61A C61 H61B 109.5 . . ?
S4 C61 H61C 109.5 . . ?
H61A C61 H61C 109.5 . . ?
H61B C61 H61C 109.5 . . ?
C63 C62 C67 122.7(10) . . yes
C63 C62 S4 123.3(9) . . yes
C67 C62 S4 113.9(8) . . yes
C64 C63 C62 119.5(11) . . yes
C64 C63 H63A 120.2 . . ?
C62 C63 H63A 120.2 . . ?
C65 C64 C63 120.3(11) . . yes
C65 C64 N10 116.4(10) . . yes
C63 C64 N10 123.3(11) . . yes
C64 C65 C66 120.2(12) . . yes
C64 C65 H65A 119.9 . . ?
C66 C65 H65A 119.9 . . ?
C65 C66 C67 123.2(13) . . yes
C65 C66 H66A 118.4 . . ?
C67 C66 H66A 118.4 . . ?
C62 C67 C66 114.2(11) . . yes
C62 C67 H67A 122.9 . . ?
C66 C67 H67A 122.9 . . ?
O4 C68 N10 127.6(10) . . yes
O4 C68 N11 117.5(11) . . yes
N10 C68 N11 114.8(10) . . yes
N12 C69 C70 119.9(11) . . yes
N12 C69 N11 118.5(9) . . yes
C70 C69 N11 121.6(11) . . yes
C71 C70 C69 123.7(12) . . yes
C71 C70 H70A 118.2 . . ?
C69 C70 H70A 118.2 . . ?
C70 C71 C72 117.0(12) . . yes
C70 C71 H71A 121.5 . . ?
C72 C71 H71A 121.5 . . ?
C71 C72 C73 120.5(11) . . yes
C71 C72 H72A 119.8 . . ?
C73 C72 H72A 119.7 . . ?
N12 C73 C72 119.6(12) . . yes
N12 C73 H73A 120.2 . . ?
C72 C73 H73A 120.2 . . ?
C4S O1S C1S 112.1(10) . . yes
C3S C2S C1S 102.1(11) . . yes
C3S C2S H2SA 111.3 . . ?
C1S C2S H2SA 111.3 . . ?
C3S C2S H2SB 111.4 . . ?
C1S C2S H2SB 111.4 . . ?
H2SA C2S H2SB 109.2 . . ?
O1S C1S C2S 99.3(11) . . yes
O1S C1S H1SA 111.9 . . ?
C2S C1S H1SA 111.9 . . ?
O1S C1S H1SB 111.9 . . ?
C2S C1S H1SB 111.9 . . ?
H1SA C1S H1SB 109.6 . . ?
C2S C3S C4S 103.0(10) . . yes
C2S C3S H3SA 111.2 . . ?
C4S C3S H3SA 111.2 . . ?
C2S C3S H3SB 111.2 . . ?
C4S C3S H3SB 111.2 . . ?
H3SA C3S H3SB 109.1 . . ?
O1S C4S C3S 109.6(8) . . yes
O1S C4S H4SA 109.8 . . ?
C3S C4S H4SA 109.8 . . ?
O1S C4S H4SB 109.8 . . ?
C3S C4S H4SB 109.8 . . ?
H4SA C4S H4SB 108.2 . . ?
F2 B1 F3 115.5 . . ?
F2 B1 F4 109.5 . . ?
F3 B1 F4 110.1 . . ?
F2 B1 F1 109.5 . . ?
F3 B1 F1 106.3 . . ?
F4 B1 F1 105.5 . . ?

loop_
_geom_bond_atom_site_label_1
_geom_bond_atom_site_label_2
_geom_bond_distance
_geom_bond_site_symmetry_2
_geom_bond_publ_flag
Ag1 S4 2.559(3) . yes
Ag1 S1 2.574(3) . yes
Ag1 S2 2.592(3) . yes
Ag1 S3 2.607(3) . yes
S1 C2 1.760(12) . yes
S1 C1 1.823(11) . yes
S2 C21 1.755(12) . yes
S2 C22 1.803(12) . yes
S3 C42 1.759(11) . yes
S3 C41 1.813(12) . yes
S4 C61 1.769(13) . yes
S4 C62 1.798(11) . yes
O1 C8 1.248(14) . yes
O2 C28 1.250(12) . yes
O3 C48 1.225(13) . yes
O4 C68 1.214(13) . yes
N1 C8 1.364(16) . yes
N1 C4 1.399(13) . yes
N1 H1D 0.8800 . ?
N2 C8 1.368(12) . yes
N2 C9 1.380(13) . yes
N2 H2A 0.8800 . ?
N3 C9 1.307(15) . yes
N3 C13 1.413(14) . yes
N4 C28 1.310(14) . yes
N4 C24 1.374(14) . yes
N4 H4A 0.8800 . ?
N5 C29 1.367(15) . yes
N5 C28 1.375(12) . yes
N5 H5B 0.8800 . ?
N6 C33 1.322(15) . yes
N6 C29 1.348(16) . yes
N7 C48 1.366(14) . yes
N7 C44 1.436(14) . yes
N7 H7B 0.8800 . ?
N8 C48 1.390(11) . yes
N8 C49 1.401(12) . yes
N8 H8A 0.8800 . ?
N9 C49 1.284(14) . yes
N9 C53 1.355(14) . yes
N10 C68 1.354(14) . yes
N10 C64 1.417(14) . yes
N10 H10B 0.8800 . ?
N11 C68 1.406(12) . yes
N11 C69 1.415(14) . yes
N11 H11B 0.8800 . ?
N12 C73 1.301(14) . yes
N12 C69 1.351(15) . yes
C1 H1A 0.9800 . ?
C1 H1B 0.9800 . ?
C1 H1C 0.9800 . ?
C2 C7 1.367(17) . yes
C2 C3 1.400(14) . yes
C3 C4 1.425(14) . yes
C3 H3A 0.9500 . ?
C4 C5 1.396(15) . yes
C5 C6 1.354(13) . yes
C5 H5A 0.9500 . ?
C6 C7 1.378(16) . yes
C6 H6A 0.9500 . ?
C7 H7A 0.9500 . ?
C9 C10 1.419(15) . yes
C10 C11 1.451(16) . yes
C10 H10A 0.9500 . ?
C11 C12 1.354(16) . yes
C11 H11A 0.9500 . ?
C12 C13 1.353(14) . yes
C12 H12A 0.9500 . ?
C13 H13A 0.9500 . ?
C21 H21A 0.9800 . ?
C21 H21B 0.9800 . ?
C21 H21C 0.9800 . ?
C22 C23 1.381(14) . yes
C22 C27 1.430(16) . yes
C23 C24 1.438(16) . yes
C23 H23A 0.9500 . ?
C24 C25 1.382(16) . yes
C25 C26 1.419(14) . yes
C25 H25A 0.9500 . ?
C26 C27 1.363(16) . yes
C26 H26A 0.9500 . ?
C27 H27A 0.9500 . ?
C29 C30 1.408(16) . yes
C30 C31 1.406(17) . yes
C30 H30A 0.9500 . ?
C31 C32 1.374(18) . yes
C31 H31A 0.9500 . ?
C32 C33 1.376(16) . yes
C32 H32A 0.9500 . ?
C33 H33A 0.9500 . ?
C41 H41A 0.9800 . ?
C41 H41B 0.9800 . ?
C41 H41C 0.9800 . ?
C42 C47 1.364(16) . yes
C42 C43 1.418(13) . yes
C43 C44 1.409(15) . yes
C43 H43A 0.9500 . ?
C44 C45 1.413(17) . yes
C45 C46 1.375(14) . yes
C45 H45A 0.9500 . ?
C46 C47 1.373(16) . yes
C46 H46A 0.9500 . ?
C47 H47A 0.9500 . ?
C49 C50 1.423(14) . yes
C50 C51 1.354(16) . yes
C50 H50A 0.9500 . ?
C51 C52 1.387(16) . yes
C51 H51A 0.9500 . ?
C52 C53 1.399(13) . yes
C52 H52A 0.9500 . ?
C53 H53A 0.9500 . ?
C61 H61A 0.9800 . ?
C61 H61B 0.9800 . ?
C61 H61C 0.9800 . ?
C62 C63 1.400(14) . yes
C62 C67 1.402(16) . yes
C63 C64 1.370(15) . yes
C63 H63A 0.9500 . ?
C64 C65 1.362(16) . yes
C65 C66 1.370(16) . yes
C65 H65A 0.9500 . ?
C66 C67 1.421(16) . yes
C66 H66A 0.9500 . ?
C67 H67A 0.9500 . ?
C69 C70 1.364(14) . yes
C70 C71 1.312(15) . yes
C70 H70A 0.9500 . ?
C71 C72 1.339(17) . yes
C71 H71A 0.9500 . ?
C72 C73 1.442(17) . yes
C72 H72A 0.9500 . ?
C73 H73A 0.9500 . ?
O1S C4S 1.361(12) . yes
O1S C1S 1.455(15) . yes
C2S C3S 1.517(19) . yes
C2S C1S 1.636(19) . yes
C2S H2SA 0.9900 . ?
C2S H2SB 0.9900 . ?
C1S H1SA 0.9900 . ?
C1S H1SB 0.9900 . ?
C3S C4S 1.538(13) . yes
C3S H3SA 0.9900 . ?
C3S H3SB 0.9900 . ?
C4S H4SA 0.9900 . ?
C4S H4SB 0.9900 . ?
F1 B1 1.4472 . ?
F2 B1 1.2170 . ?
F3 B1 1.2783 . ?
F4 B1 1.3698 . ?

loop_
_geom_hbond_atom_site_label_D
_geom_hbond_atom_site_label_H
_geom_hbond_atom_site_label_A
_geom_hbond_distance_DH
_geom_hbond_distance_HA
_geom_hbond_distance_DA
_geom_hbond_angle_DHA
_geom_hbond_site_symmetry_A
N1 H1D N3 0.88 1.98 2.704(13) 138.5 .
N2 H2A O3 0.88 1.94 2.818(12) 175.5 3_465
N4 H4A N6 0.88 1.94 2.679(13) 140.8 .
N5 H5B O4 0.88 1.95 2.832(13) 175.2 3
N7 H7B N9 0.88 1.94 2.675(13) 140.1 .
N8 H8A O1 0.88 1.95 2.829(11) 175.5 3_565
N10 H10B N12 0.88 1.98 2.708(12) 138.9 .
N11 H11B O2 0.88 1.97 2.848(13) 176.6 3_455
